data_7155655
loop_
_publ_author_name
'Piens, Nicola'
'Van Hecke, Kristof'
'Vogt, Dieter'
'D'hooghe, Matthias'

_publ_section_title
;
 Cobalt carbonyl-catalyzed carbonylation of functionalized aziridines to
 versatile \b-lactam building blocks
;
_journal_name_full 'Org. Biomol. Chem.'
_journal_paper_doi 10.1039/C7OB00832E
_journal_year 2017
_chemical_formula_moiety 'C19 H19 N O4'
_chemical_formula_sum 'C19 H19 N O4'
_chemical_formula_weight 325.35
_chemical_name_systematic
;
 ?
;
_space_group_crystal_system triclinic
_space_group_IT_number 2
_space_group_name_Hall '-P 1'
_space_group_name_H-M_alt 'P -1'
_symmetry_space_group_name_Hall '-P 1'
_symmetry_space_group_name_H-M 'P -1'
_atom_sites_solution_hydrogens geom
_atom_sites_solution_primary iterative
_audit_creation_date 2015-03-13
_audit_creation_method
;
Olex2 1.2
(compiled 2015.01.26 svn.r3151 for OlexSys, GUI svn.r4998)
;
_audit_update_record
;
2017-01-27 deposited with the CCDC.
2017-05-12 downloaded from the CCDC.
;
_cell_angle_alpha 96.857(3)
_cell_angle_beta 98.399(3)
_cell_angle_gamma 100.637(3)
_cell_formula_units_Z 6
_cell_length_a 7.6298(2)
_cell_length_b 18.0069(7)
_cell_length_c 18.6575(6)
_cell_measurement_reflns_used 9543
_cell_measurement_temperature 100.0(1)
_cell_measurement_theta_max 74.9540
_cell_measurement_theta_min 3.2070
_cell_volume 2463.87(15)
_computing_cell_refinement
;
CrysAlisPro, Agilent Technologies,
Version 1.171.37.35 (release 13-08-2014 CrysAlis171 .NET)
(compiled Aug 13 2014,18:06:01)
;
_computing_data_collection
;
CrysAlisPro, Agilent Technologies,
Version 1.171.37.35 (release 13-08-2014 CrysAlis171 .NET)
(compiled Aug 13 2014,18:06:01)
;
_computing_data_reduction
;
CrysAlisPro, Agilent Technologies,
Version 1.171.37.35 (release 13-08-2014 CrysAlis171 .NET)
(compiled Aug 13 2014,18:06:01)
;
_computing_molecular_graphics 'Olex2 (Dolomanov et al., 2009)'
_computing_publication_material 'Olex2 (Dolomanov et al., 2009)'
_computing_structure_refinement 'ShelXL (Sheldrick, 2008)'
_computing_structure_solution 'olex2.solve (Bourhis et al., 2015)'
_diffrn_ambient_environment N~2~
_diffrn_ambient_temperature 100.0(1)
_diffrn_detector 'CCD plate'
_diffrn_detector_area_resol_mean 10.4839
_diffrn_detector_type Atlas
_diffrn_measured_fraction_theta_full 0.999
_diffrn_measured_fraction_theta_max 0.971
_diffrn_measurement_details
;
#__ type_ start__ end____ width___ exp.time_
  1 omega  -97.00   -3.00   1.0000    1.0000
omega____ theta____ kappa____ phi______ frames
    -      -41.6798  127.0000  100.0000 94

#__ type_ start__ end____ width___ exp.time_
  2 omega -114.00  -62.00   1.0000    1.0000
omega____ theta____ kappa____ phi______ frames
    -      -41.6798 -143.0000 -144.0000 52

#__ type_ start__ end____ width___ exp.time_
  3 omega   25.00   99.00   1.0000    1.0000
omega____ theta____ kappa____ phi______ frames
    -       41.6798 -127.0000   25.0000 74

#__ type_ start__ end____ width___ exp.time_
  4 omega   33.00  109.00   1.0000    1.0000
omega____ theta____ kappa____ phi______ frames
    -       41.6798 -143.0000 -144.0000 76

#__ type_ start__ end____ width___ exp.time_
  5 omega   84.00  176.00   1.0000    1.0000
omega____ theta____ kappa____ phi______ frames
    -      109.1316  143.0000  -89.0000 92

#__ type_ start__ end____ width___ exp.time_
  6 omega   93.00  178.00   1.0000    1.0000
omega____ theta____ kappa____ phi______ frames
    -      109.1316  127.0000  100.0000 85

#__ type_ start__ end____ width___ exp.time_
  7 omega   37.00  130.00   1.0000    1.0000
omega____ theta____ kappa____ phi______ frames
    -      109.1316 -143.0000 -144.0000 93

#__ type_ start__ end____ width___ exp.time_
  8 omega   36.00  122.00   1.0000    1.0000
omega____ theta____ kappa____ phi______ frames
    -      109.1316 -127.0000   25.0000 86

#__ type_ start__ end____ width___ exp.time_
  9 omega -105.00  -12.00   1.0000    1.0000
omega____ theta____ kappa____ phi______ frames
    -      -41.6798  143.0000  -89.0000 93

#__ type_ start__ end____ width___ exp.time_
 10 omega  -50.00   33.00   1.0000    1.0000
omega____ theta____ kappa____ phi______ frames
    -      -41.6798   38.0000 -150.0000 83

#__ type_ start__ end____ width___ exp.time_
 11 omega -116.00  -17.00   1.0000    1.0000
omega____ theta____ kappa____ phi______ frames
    -      -41.6798  -38.0000   30.0000 99

#__ type_ start__ end____ width___ exp.time_
 12 omega  -50.00   33.00   1.0000    1.0000
omega____ theta____ kappa____ phi______ frames
    -      -41.6798   38.0000  -30.0000 83

#__ type_ start__ end____ width___ exp.time_
 13 omega   33.00  142.00   1.0000    1.0000
omega____ theta____ kappa____ phi______ frames
    -      109.1316  -77.0000  -90.0000 109

#__ type_ start__ end____ width___ exp.time_
 14 omega   36.00   98.00   1.0000    1.0000
omega____ theta____ kappa____ phi______ frames
    -      109.1316  -45.0000   30.0000 62

#__ type_ start__ end____ width___ exp.time_
 15 omega   26.00  109.00   1.0000    1.0000
omega____ theta____ kappa____ phi______ frames
    -      109.1316  -94.0000   30.0000 83

#__ type_ start__ end____ width___ exp.time_
 16 omega   26.00  109.00   1.0000    1.0000
omega____ theta____ kappa____ phi______ frames
    -      109.1316  -94.0000 -150.0000 83

#__ type_ start__ end____ width___ exp.time_
 17 omega   81.00  178.00   1.0000    1.0000
omega____ theta____ kappa____ phi______ frames
    -      109.1316   30.0000  -30.0000 97

#__ type_ start__ end____ width___ exp.time_
 18 omega   36.00   98.00   1.0000    1.0000
omega____ theta____ kappa____ phi______ frames
    -      109.1316  -45.0000 -180.0000 62

#__ type_ start__ end____ width___ exp.time_
 19 omega   81.00  178.00   1.0000    1.0000
omega____ theta____ kappa____ phi______ frames
    -      109.1316   30.0000   60.0000 97

#__ type_ start__ end____ width___ exp.time_
 20 omega -118.00   -9.00   1.0000    1.0000
omega____ theta____ kappa____ phi______ frames
    -      -41.6798  -77.0000 -150.0000 109

#__ type_ start__ end____ width___ exp.time_
 21 omega -118.00   -9.00   1.0000    1.0000
omega____ theta____ kappa____ phi______ frames
    -      -41.6798  -77.0000   30.0000 109

#__ type_ start__ end____ width___ exp.time_
 22 omega -118.00   -9.00   1.0000    1.0000
omega____ theta____ kappa____ phi______ frames
    -      -41.6798  -77.0000  -60.0000 109

#__ type_ start__ end____ width___ exp.time_
 23 omega   14.00  115.00   1.0000    1.0000
omega____ theta____ kappa____ phi______ frames
    -       41.6798   57.0000  150.0000 101

#__ type_ start__ end____ width___ exp.time_
 24 omega  -33.00   66.00   1.0000    1.0000
omega____ theta____ kappa____ phi______ frames
    -       41.6798  -38.0000    0.0000 99

#__ type_ start__ end____ width___ exp.time_
 25 omega    9.00  118.00   1.0000    1.0000
omega____ theta____ kappa____ phi______ frames
    -       41.6798   77.0000 -150.0000 109

#__ type_ start__ end____ width___ exp.time_
 26 omega   81.00  178.00   1.0000    1.0000
omega____ theta____ kappa____ phi______ frames
    -      109.1316   30.0000 -150.0000 97

#__ type_ start__ end____ width___ exp.time_
 27 omega   83.00  129.00   1.0000    1.0000
omega____ theta____ kappa____ phi______ frames
    -      109.1316   45.0000    0.0000 46

#__ type_ start__ end____ width___ exp.time_
 28 omega   81.00  178.00   1.0000    1.0000
omega____ theta____ kappa____ phi______ frames
    -      109.1316   30.0000  -90.0000 97

#__ type_ start__ end____ width___ exp.time_
 29 omega   81.00  178.00   1.0000    1.0000
omega____ theta____ kappa____ phi______ frames
    -      109.1316   30.0000  120.0000 97
;
_diffrn_measurement_device 'four-circle diffractometer'
_diffrn_measurement_device_type 'SuperNova, Dual, Cu at zero, Atlas'
_diffrn_measurement_method '\w scans'
_diffrn_orient_matrix_UB_11 0.0355767000
_diffrn_orient_matrix_UB_12 -0.0678958000
_diffrn_orient_matrix_UB_13 0.0389429000
_diffrn_orient_matrix_UB_21 0.0075432000
_diffrn_orient_matrix_UB_22 0.0483546000
_diffrn_orient_matrix_UB_23 0.0747239000
_diffrn_orient_matrix_UB_31 -0.2053663000
_diffrn_orient_matrix_UB_32 -0.0283785000
_diffrn_orient_matrix_UB_33 -0.0052806000
_diffrn_radiation_monochromator mirror
_diffrn_radiation_probe x-ray
_diffrn_radiation_type CuK\a
_diffrn_radiation_wavelength 1.54184
_diffrn_reflns_av_R_equivalents 0.0588
_diffrn_reflns_av_unetI/netI 0.0549
_diffrn_reflns_Laue_measured_fraction_full 0.999
_diffrn_reflns_Laue_measured_fraction_max 0.971
_diffrn_reflns_limit_h_max 7
_diffrn_reflns_limit_h_min -9
_diffrn_reflns_limit_k_max 22
_diffrn_reflns_limit_k_min -22
_diffrn_reflns_limit_l_max 23
_diffrn_reflns_limit_l_min -23
_diffrn_reflns_number 36965
_diffrn_reflns_point_group_measured_fraction_full 0.999
_diffrn_reflns_point_group_measured_fraction_max 0.971
_diffrn_reflns_theta_full 67.684
_diffrn_reflns_theta_max 75.302
_diffrn_reflns_theta_min 3.226
_diffrn_source 'sealed X-ray tube'
_diffrn_source_type 'SuperNova (Cu) X-ray Source'
_exptl_absorpt_coefficient_mu 0.757
_exptl_absorpt_correction_T_max 0.993
_exptl_absorpt_correction_T_min 0.978
_exptl_absorpt_correction_type gaussian
_exptl_absorpt_process_details
;
CrysAlisPro, Agilent Technologies,
Version 1.171.37.35 (release 13-08-2014 CrysAlis171 .NET)
(compiled Aug 13 2014,18:06:01)
Numerical absorption correction based on gaussian integration over
            a multifaceted crystal model
Empirical absorption correction using spherical harmonics,
 implemented in SCALE3 ABSPACK scaling algorithm.
;
_exptl_crystal_colour 'clear colourless'
_exptl_crystal_colour_lustre clear
_exptl_crystal_colour_primary colourless
_exptl_crystal_density_diffrn 1.316
_exptl_crystal_description plate
_exptl_crystal_F_000 1032
_exptl_crystal_size_max 0.509
_exptl_crystal_size_mid 0.152
_exptl_crystal_size_min 0.1346
_refine_diff_density_max 0.286
_refine_diff_density_min -0.368
_refine_diff_density_rms 0.057
_refine_ls_extinction_method none
_refine_ls_goodness_of_fit_ref 1.025
_refine_ls_hydrogen_treatment constr
_refine_ls_matrix_type full
_refine_ls_number_parameters 655
_refine_ls_number_reflns 9909
_refine_ls_number_restraints 0
_refine_ls_restrained_S_all 1.025
_refine_ls_R_factor_all 0.0829
_refine_ls_R_factor_gt 0.0538
_refine_ls_shift/su_max 0.001
_refine_ls_shift/su_mean 0.000
_refine_ls_structure_factor_coef Fsqd
_refine_ls_weighting_details 'w=1/[\s^2^(Fo^2^)+(0.0789P)^2^+0.0838P] where P=(Fo^2^+2Fc^2^)/3'
_refine_ls_weighting_scheme calc
_refine_ls_wR_factor_gt 0.1349
_refine_ls_wR_factor_ref 0.1610
_reflns_Friedel_coverage 0.000
_reflns_number_gt 6755
_reflns_number_total 9909
_reflns_threshold_expression 'I > 2\s(I)'
_cod_data_source_file c7ob00832e2.cif
_cod_data_source_block mdh012
_cod_database_code 7155655
_shelxl_version_number 2013-4
_chemical_oxdiff_formula 'C19 H19 N O4'
_chemical_oxdiff_usercomment NP265
_shelx_space_group_comment
;
The symmetry employed for this shelxl refinement is uniquely defined
by the following loop, which should always be used as a source of
symmetry information in preference to the above space-group names.
They are only intended as comments.
;
_reflns_odcompleteness_completeness 99.91
_reflns_odcompleteness_iscentric 1
_reflns_odcompleteness_theta 66.97
_olex2_refinement_description
;
1. Fixed Uiso
 At 1.2 times of:
  All C(H) groups, All C(H,H) groups
 At 1.5 times of:
  All C(H,H,H) groups
2.a Secondary CH2 refined with riding coordinates:
 C13(H13A,H13B), C32(H32A,H32B), C41(H41A,H41B), C3(H3A,H3B), C22(H22A,H22B),
 C51(H51A,H51B)
2.b Aromatic/amide H refined with riding coordinates:
 C9(H9), C10(H10), C7(H7), C25(H25), C44(H44), C47(H47), C28(H28), C48(H48),
 C6(H6), C45(H45), C18(H18), C53(H53), C54(H54), C26(H26), C36(H36), C57(H57),
 C56(H56), C37(H37), C19(H19), C34(H34), C29(H29), C16(H16), C15(H15), C38(H38),
  C55(H55), C35(H35), C17(H17)
2.c Idealised Me refined as rotating group:
 C11(H11A,H11B,H11C), C49(H49A,H49B,H49C), C30(H30A,H30B,H30C), C12(H12A,H12B,
 H12C), C50(H50A,H50B,H50C), C31(H31A,H31B,H31C)
;
_olex2_exptl_crystal_mounting_method 'mounted on a nylon loop'
_olex2_submission_special_instructions 'No special instructions were received'

loop_
_space_group_symop_operation_xyz
'x, y, z'
'-x, -y, -z'

loop_
_atom_site_label
_atom_site_type_symbol
_atom_site_fract_x
_atom_site_fract_y
_atom_site_fract_z
_atom_site_U_iso_or_equiv
_atom_site_adp_type
_atom_site_occupancy
_atom_site_site_symmetry_order
_atom_site_calc_flag
_atom_site_refinement_flags_posn
O3 O 0.18900(19) 0.29608(8) 0.56263(8) 0.0311(3) Uani 1 1 d .
O6 O 0.45985(18) 0.32876(8) 0.95904(8) 0.0306(3) Uani 1 1 d .
O2 O 0.16026(18) -0.04446(8) 0.62021(8) 0.0294(3) Uani 1 1 d .
O12 O 0.37028(19) 0.59449(8) 0.43489(7) 0.0305(3) Uani 1 1 d .
O11 O -0.08315(18) 0.92304(8) 0.23428(8) 0.0306(3) Uani 1 1 d .
O8 O 0.9075(2) 0.22136(8) 1.06297(8) 0.0324(4) Uani 1 1 d .
O4 O 0.61178(19) -0.03602(8) 0.75616(7) 0.0289(3) Uani 1 1 d .
O10 O -0.09711(18) 0.58513(8) 0.29894(8) 0.0305(3) Uani 1 1 d .
O7 O 0.45852(19) 0.64874(8) 0.85223(8) 0.0309(3) Uani 1 1 d .
N2 N 0.7506(2) 0.35135(9) 0.94195(9) 0.0247(4) Uani 1 1 d .
N1 N 0.4558(2) -0.01831(9) 0.61259(9) 0.0240(4) Uani 1 1 d .
N3 N 0.1984(2) 0.61322(9) 0.29113(9) 0.0236(4) Uani 1 1 d .
C4 C 0.2867(3) 0.00180(11) 0.60803(10) 0.0246(4) Uani 1 1 d .
C46 C -0.0633(3) 0.85107(11) 0.24441(11) 0.0248(4) Uani 1 1 d .
C9 C 0.0621(3) 0.16024(11) 0.55606(11) 0.0265(4) Uani 1 1 d .
H9 H -0.0570 0.1660 0.5383 0.032 Uiso 1 1 calc R
C10 C 0.0942(3) 0.08928(11) 0.56793(10) 0.0249(4) Uani 1 1 d .
H10 H -0.0044 0.0467 0.5592 0.030 Uiso 1 1 calc R
C24 C 0.5613(3) 0.44672(11) 0.91872(10) 0.0249(4) Uani 1 1 d .
C5 C 0.2679(3) 0.07896(11) 0.59238(10) 0.0229(4) Uani 1 1 d .
C8 C 0.2054(3) 0.22314(11) 0.57021(11) 0.0261(4) Uani 1 1 d .
C1 C 0.6154(3) 0.00215(11) 0.58408(10) 0.0251(4) Uani 1 1 d .
C21 C 0.7965(3) 0.27819(11) 0.96154(11) 0.0254(4) Uani 1 1 d .
C7 C 0.3802(3) 0.21361(11) 0.59461(11) 0.0266(4) Uani 1 1 d .
H7 H 0.4784 0.2564 0.6038 0.032 Uiso 1 1 calc R
C25 C 0.7034(3) 0.51009(11) 0.92808(11) 0.0276(5) Uani 1 1 d .
H25 H 0.8219 0.5062 0.9491 0.033 Uiso 1 1 calc R
C44 C 0.1466(3) 0.77259(11) 0.28080(11) 0.0256(4) Uani 1 1 d .
H44 H 0.2671 0.7674 0.2970 0.031 Uiso 1 1 calc R
C43 C 0.0055(3) 0.70870(11) 0.26964(10) 0.0228(4) Uani 1 1 d .
C47 C -0.2061(3) 0.78753(11) 0.23239(11) 0.0266(4) Uani 1 1 d .
H47 H -0.3263 0.7923 0.2150 0.032 Uiso 1 1 calc R
C27 C 0.5002(3) 0.58400(11) 0.87615(11) 0.0254(4) Uani 1 1 d .
C28 C 0.3565(3) 0.52221(11) 0.86815(11) 0.0273(4) Uani 1 1 d .
H28 H 0.2378 0.5265 0.8479 0.033 Uiso 1 1 calc R
C23 C 0.5825(3) 0.37220(11) 0.94078(11) 0.0257(4) Uani 1 1 d .
C48 C -0.1696(3) 0.71758(11) 0.24621(11) 0.0261(4) Uani 1 1 d .
H48 H -0.2668 0.6746 0.2395 0.031 Uiso 1 1 calc R
C42 C 0.0286(3) 0.63210(11) 0.28649(10) 0.0243(4) Uani 1 1 d .
C2 C 0.4992(3) -0.09220(11) 0.63083(11) 0.0261(4) Uani 1 1 d .
C6 C 0.4115(3) 0.14265(11) 0.60543(11) 0.0268(4) Uani 1 1 d .
H6 H 0.5313 0.1367 0.6219 0.032 Uiso 1 1 calc R
C45 C 0.1133(3) 0.84311(11) 0.26858(11) 0.0265(4) Uani 1 1 d .
H45 H 0.2105 0.8862 0.2766 0.032 Uiso 1 1 calc R
C13 C 0.4947(3) -0.10035(11) 0.71023(11) 0.0275(4) Uani 1 1 d .
H13A H 0.3696 -0.1037 0.7200 0.033 Uiso 1 1 calc R
H13B H 0.5342 -0.1478 0.7210 0.033 Uiso 1 1 calc R
C14 C 0.6322(3) -0.03740(11) 0.83044(11) 0.0267(4) Uani 1 1 d .
C20 C 0.9032(3) 0.36887(12) 0.90791(11) 0.0267(4) Uani 1 1 d .
C32 C 0.8230(3) 0.28241(11) 1.04419(11) 0.0272(4) Uani 1 1 d .
H32A H 0.9002 0.3321 1.0680 0.033 Uiso 1 1 calc R
H32B H 0.7047 0.2775 1.0610 0.033 Uiso 1 1 calc R
C18 C 0.8068(3) 0.01843(13) 0.94830(12) 0.0368(5) Uani 1 1 d .
H18 H 0.9043 0.0552 0.9776 0.044 Uiso 1 1 calc R
C53 C 0.2843(3) 0.54143(12) 0.54241(12) 0.0319(5) Uani 1 1 d .
H53 H 0.1953 0.5010 0.5133 0.038 Uiso 1 1 calc R
C52 C 0.3896(3) 0.59424(11) 0.50945(11) 0.0272(4) Uani 1 1 d .
C54 C 0.3103(3) 0.54830(13) 0.61836(12) 0.0350(5) Uani 1 1 d .
H54 H 0.2379 0.5124 0.6410 0.042 Uiso 1 1 calc R
C26 C 0.6736(3) 0.57825(11) 0.90712(11) 0.0281(5) Uani 1 1 d .
H26 H 0.7711 0.6211 0.9138 0.034 Uiso 1 1 calc R
C33 C 0.9322(3) 0.21224(12) 1.13573(11) 0.0281(5) Uani 1 1 d .
C39 C 0.3536(3) 0.63326(11) 0.25943(11) 0.0250(4) Uani 1 1 d .
C41 C 0.4318(3) 0.56777(11) 0.28502(11) 0.0271(4) Uani 1 1 d .
H41A H 0.5359 0.5835 0.3259 0.033 Uiso 1 1 calc R
H41B H 0.4584 0.5324 0.2451 0.033 Uiso 1 1 calc R
C36 C 0.9927(3) 0.18343(12) 1.27967(12) 0.0335(5) Uani 1 1 d .
H36 H 1.0125 0.1734 1.3287 0.040 Uiso 1 1 calc R
C57 C 0.5236(3) 0.65180(12) 0.55211(11) 0.0308(5) Uani 1 1 d .
H57 H 0.5981 0.6870 0.5296 0.037 Uiso 1 1 calc R
C3 C 0.6873(3) -0.06574(12) 0.60842(11) 0.0301(5) Uani 1 1 d .
H3A H 0.7898 -0.0521 0.6500 0.036 Uiso 1 1 calc R
H3B H 0.7136 -0.1007 0.5681 0.036 Uiso 1 1 calc R
C56 C 0.5479(3) 0.65757(12) 0.62791(12) 0.0346(5) Uani 1 1 d .
H56 H 0.6396 0.6969 0.6571 0.041 Uiso 1 1 calc R
C22 C 0.9721(3) 0.29906(11) 0.92885(11) 0.0287(5) Uani 1 1 d .
H22A H 1.0848 0.3111 0.9656 0.034 Uiso 1 1 calc R
H22B H 0.9811 0.2620 0.8865 0.034 Uiso 1 1 calc R
C37 C 0.9216(3) 0.24598(12) 1.26310(12) 0.0331(5) Uani 1 1 d .
H37 H 0.8941 0.2793 1.3014 0.040 Uiso 1 1 calc R
C51 C 0.2499(3) 0.53115(11) 0.38917(11) 0.0263(4) Uani 1 1 d .
H51A H 0.1264 0.5279 0.4008 0.032 Uiso 1 1 calc R
H51B H 0.2893 0.4833 0.3984 0.032 Uiso 1 1 calc R
C19 C 0.7753(3) 0.01625(12) 0.87305(12) 0.0315(5) Uani 1 1 d .
H19 H 0.8510 0.0512 0.8507 0.038 Uiso 1 1 calc R
C40 C 0.2471(3) 0.54007(11) 0.30949(11) 0.0247(4) Uani 1 1 d .
C34 C 1.0057(3) 0.14983(12) 1.15194(12) 0.0308(5) Uani 1 1 d .
H34 H 1.0359 0.1171 1.1139 0.037 Uiso 1 1 calc R
C29 C 0.3875(3) 0.45457(12) 0.88980(11) 0.0275(4) Uani 1 1 d .
H29 H 0.2888 0.4125 0.8850 0.033 Uiso 1 1 calc R
C16 C 0.5540(4) -0.08519(14) 0.93858(13) 0.0425(6) Uani 1 1 d .
H16 H 0.4779 -0.1198 0.9611 0.051 Uiso 1 1 calc R
C15 C 0.5201(3) -0.08803(12) 0.86279(12) 0.0323(5) Uani 1 1 d .
H15 H 0.4213 -0.1242 0.8336 0.039 Uiso 1 1 calc R
C38 C 0.8895(3) 0.26094(12) 1.19137(11) 0.0301(5) Uani 1 1 d .
H38 H 0.8394 0.3037 1.1806 0.036 Uiso 1 1 calc R
C11 C 0.0152(3) 0.30818(12) 0.53295(13) 0.0373(5) Uani 1 1 d .
H11A H -0.0221 0.2808 0.4828 0.056 Uiso 1 1 calc GR
H11B H 0.0212 0.3630 0.5325 0.056 Uiso 1 1 calc GR
H11C H -0.0730 0.2891 0.5632 0.056 Uiso 1 1 calc GR
C49 C -0.2604(3) 0.93380(12) 0.20729(12) 0.0340(5) Uani 1 1 d .
H49A H -0.3055 0.9026 0.1591 0.051 Uiso 1 1 calc GR
H49B H -0.2554 0.9878 0.2029 0.051 Uiso 1 1 calc GR
H49C H -0.3417 0.9183 0.2413 0.051 Uiso 1 1 calc GR
C55 C 0.4401(3) 0.60665(13) 0.66144(12) 0.0357(5) Uani 1 1 d .
H55 H 0.4551 0.6117 0.7134 0.043 Uiso 1 1 calc R
C35 C 1.0347(3) 0.13552(12) 1.22351(12) 0.0323(5) Uani 1 1 d .
H35 H 1.0838 0.0925 1.2343 0.039 Uiso 1 1 calc R
C30 C 0.6040(3) 0.71335(12) 0.85748(13) 0.0411(6) Uani 1 1 d .
H30A H 0.6949 0.6988 0.8296 0.062 Uiso 1 1 calc GR
H30B H 0.6596 0.7303 0.9090 0.062 Uiso 1 1 calc GR
H30C H 0.5567 0.7550 0.8374 0.062 Uiso 1 1 calc GR
C17 C 0.6971(3) -0.03266(14) 0.98130(12) 0.0425(6) Uani 1 1 d .
H17 H 0.7202 -0.0315 1.0329 0.051 Uiso 1 1 calc R
O1 O 0.66809(18) 0.05342(8) 0.55195(8) 0.0288(3) Uani 1 1 d .
O5 O 0.95343(18) 0.42019(8) 0.87518(8) 0.0305(3) Uani 1 1 d .
O9 O 0.39816(18) 0.68322(8) 0.22416(7) 0.0280(3) Uani 1 1 d .
C12 C 0.3825(3) -0.16214(12) 0.58177(11) 0.0333(5) Uani 1 1 d .
H12A H 0.2589 -0.1692 0.5924 0.050 Uiso 1 1 calc GR
H12B H 0.4323 -0.2072 0.5908 0.050 Uiso 1 1 calc GR
H12C H 0.3807 -0.1553 0.5304 0.050 Uiso 1 1 calc GR
C50 C 0.1305(3) 0.46893(11) 0.26095(11) 0.0311(5) Uani 1 1 d .
H50A H 0.0103 0.4589 0.2749 0.047 Uiso 1 1 calc GR
H50B H 0.1876 0.4251 0.2672 0.047 Uiso 1 1 calc GR
H50C H 0.1187 0.4770 0.2096 0.047 Uiso 1 1 calc GR
C31 C 0.6659(3) 0.20686(12) 0.92045(12) 0.0328(5) Uani 1 1 d .
H31A H 0.5492 0.2032 0.9373 0.049 Uiso 1 1 calc GR
H31B H 0.7153 0.1617 0.9297 0.049 Uiso 1 1 calc GR
H31C H 0.6487 0.2095 0.8678 0.049 Uiso 1 1 calc GR

loop_
_atom_site_aniso_label
_atom_site_aniso_U_11
_atom_site_aniso_U_22
_atom_site_aniso_U_33
_atom_site_aniso_U_23
_atom_site_aniso_U_13
_atom_site_aniso_U_12
O3 0.0296(8) 0.0263(7) 0.0375(9) 0.0072(6) 0.0044(7) 0.0058(6)
O6 0.0249(8) 0.0340(8) 0.0347(8) 0.0085(7) 0.0098(7) 0.0046(6)
O2 0.0213(7) 0.0305(8) 0.0366(8) 0.0076(6) 0.0066(6) 0.0026(6)
O12 0.0327(8) 0.0325(8) 0.0237(7) 0.0060(6) 0.0041(6) -0.0004(6)
O11 0.0263(8) 0.0276(8) 0.0390(9) 0.0083(6) 0.0047(7) 0.0070(6)
O8 0.0391(9) 0.0379(8) 0.0250(7) 0.0088(6) 0.0055(7) 0.0174(7)
O4 0.0278(8) 0.0326(8) 0.0240(7) 0.0072(6) 0.0023(6) 0.0004(6)
O10 0.0239(7) 0.0308(8) 0.0381(9) 0.0087(6) 0.0095(7) 0.0031(6)
O7 0.0309(8) 0.0268(7) 0.0361(8) 0.0073(6) 0.0066(7) 0.0065(6)
N2 0.0204(8) 0.0284(9) 0.0261(9) 0.0063(7) 0.0032(7) 0.0060(7)
N1 0.0200(8) 0.0271(9) 0.0257(9) 0.0063(7) 0.0038(7) 0.0053(7)
N3 0.0201(8) 0.0266(8) 0.0243(9) 0.0059(7) 0.0041(7) 0.0037(7)
C4 0.0204(10) 0.0302(11) 0.0215(10) 0.0015(8) 0.0020(8) 0.0033(8)
C46 0.0227(10) 0.0277(10) 0.0251(10) 0.0046(8) 0.0064(8) 0.0057(8)
C9 0.0211(10) 0.0318(11) 0.0271(11) 0.0051(9) 0.0033(9) 0.0069(8)
C10 0.0198(10) 0.0276(10) 0.0263(10) 0.0032(8) 0.0051(8) 0.0018(8)
C24 0.0238(10) 0.0285(10) 0.0227(10) 0.0026(8) 0.0052(8) 0.0057(8)
C5 0.0204(10) 0.0268(10) 0.0209(10) 0.0010(8) 0.0041(8) 0.0043(8)
C8 0.0280(11) 0.0280(10) 0.0233(10) 0.0042(8) 0.0077(9) 0.0059(9)
C1 0.0216(10) 0.0314(11) 0.0195(10) 0.0026(8) -0.0009(8) 0.0028(8)
C21 0.0243(10) 0.0289(10) 0.0233(10) 0.0056(8) 0.0028(9) 0.0061(8)
C7 0.0241(11) 0.0249(10) 0.0274(10) 0.0005(8) 0.0034(9) -0.0004(8)
C25 0.0207(10) 0.0330(11) 0.0270(11) -0.0013(9) 0.0026(9) 0.0049(9)
C44 0.0210(10) 0.0299(10) 0.0242(10) 0.0020(8) 0.0017(8) 0.0043(8)
C43 0.0209(10) 0.0268(10) 0.0208(9) 0.0027(8) 0.0056(8) 0.0046(8)
C47 0.0218(10) 0.0321(11) 0.0265(10) 0.0053(9) 0.0050(9) 0.0055(8)
C27 0.0239(10) 0.0278(10) 0.0244(10) 0.0020(8) 0.0053(9) 0.0052(8)
C28 0.0229(10) 0.0320(11) 0.0270(10) 0.0041(9) 0.0038(9) 0.0066(9)
C23 0.0216(10) 0.0314(11) 0.0226(10) 0.0006(8) 0.0031(8) 0.0050(8)
C48 0.0208(10) 0.0275(10) 0.0289(11) 0.0041(8) 0.0064(9) 0.0010(8)
C42 0.0203(10) 0.0279(10) 0.0235(10) 0.0005(8) 0.0043(8) 0.0033(8)
C2 0.0245(11) 0.0284(10) 0.0253(10) 0.0063(8) 0.0016(9) 0.0063(8)
C6 0.0207(10) 0.0310(11) 0.0267(11) 0.0026(9) 0.0026(9) 0.0023(8)
C45 0.0243(10) 0.0253(10) 0.0271(10) 0.0022(8) 0.0028(9) 0.0005(8)
C13 0.0254(11) 0.0300(11) 0.0260(11) 0.0061(9) 0.0022(9) 0.0037(9)
C14 0.0275(11) 0.0306(11) 0.0242(10) 0.0076(9) 0.0043(9) 0.0092(9)
C20 0.0224(10) 0.0329(11) 0.0235(10) 0.0040(9) 0.0032(9) 0.0030(9)
C32 0.0280(11) 0.0302(11) 0.0256(10) 0.0069(9) 0.0042(9) 0.0104(9)
C18 0.0396(13) 0.0396(13) 0.0297(12) -0.0003(10) -0.0005(10) 0.0130(11)
C53 0.0272(11) 0.0373(12) 0.0306(12) 0.0082(10) 0.0059(10) 0.0028(9)
C52 0.0268(11) 0.0305(11) 0.0254(10) 0.0063(9) 0.0041(9) 0.0078(9)
C54 0.0337(12) 0.0442(13) 0.0310(12) 0.0152(10) 0.0101(10) 0.0082(10)
C26 0.0221(10) 0.0285(11) 0.0309(11) -0.0024(9) 0.0047(9) 0.0026(8)
C33 0.0246(11) 0.0336(11) 0.0267(11) 0.0091(9) 0.0030(9) 0.0054(9)
C39 0.0207(10) 0.0291(10) 0.0232(10) 0.0018(8) 0.0022(8) 0.0028(8)
C41 0.0259(11) 0.0308(11) 0.0271(11) 0.0060(9) 0.0084(9) 0.0079(9)
C36 0.0308(12) 0.0412(13) 0.0277(11) 0.0131(10) 0.0016(10) 0.0032(10)
C57 0.0326(12) 0.0292(11) 0.0311(11) 0.0080(9) 0.0060(10) 0.0051(9)
C3 0.0283(11) 0.0397(12) 0.0264(11) 0.0093(9) 0.0070(9) 0.0130(10)
C56 0.0389(13) 0.0330(12) 0.0301(12) 0.0018(9) 0.0021(10) 0.0083(10)
C22 0.0276(11) 0.0347(11) 0.0267(11) 0.0074(9) 0.0074(9) 0.0097(9)
C37 0.0344(12) 0.0359(12) 0.0291(11) 0.0052(9) 0.0081(10) 0.0054(10)
C51 0.0244(11) 0.0276(10) 0.0259(11) 0.0062(8) 0.0031(9) 0.0021(8)
C19 0.0305(12) 0.0322(11) 0.0313(11) 0.0046(9) 0.0024(10) 0.0073(9)
C40 0.0232(10) 0.0283(10) 0.0240(10) 0.0066(8) 0.0048(8) 0.0066(8)
C34 0.0294(11) 0.0339(11) 0.0293(11) 0.0066(9) 0.0034(9) 0.0075(9)
C29 0.0222(10) 0.0319(11) 0.0273(11) 0.0022(9) 0.0064(9) 0.0029(8)
C16 0.0548(16) 0.0425(13) 0.0345(13) 0.0133(11) 0.0156(12) 0.0097(12)
C15 0.0333(12) 0.0337(12) 0.0308(12) 0.0058(9) 0.0079(10) 0.0066(10)
C38 0.0279(11) 0.0334(11) 0.0293(11) 0.0060(9) 0.0046(9) 0.0066(9)
C11 0.0369(13) 0.0351(12) 0.0426(13) 0.0102(10) 0.0035(11) 0.0140(10)
C49 0.0284(12) 0.0358(12) 0.0388(13) 0.0075(10) 0.0025(10) 0.0104(10)
C55 0.0431(14) 0.0425(13) 0.0248(11) 0.0086(10) 0.0075(10) 0.0140(11)
C35 0.0247(11) 0.0386(12) 0.0332(12) 0.0112(10) 0.0007(9) 0.0050(9)
C30 0.0375(13) 0.0303(12) 0.0541(16) 0.0078(11) 0.0084(12) 0.0022(10)
C17 0.0582(16) 0.0484(14) 0.0246(11) 0.0079(10) 0.0064(11) 0.0198(12)
O1 0.0220(7) 0.0353(8) 0.0283(8) 0.0074(6) 0.0026(6) 0.0033(6)
O5 0.0255(8) 0.0345(8) 0.0314(8) 0.0081(6) 0.0059(6) 0.0031(6)
O9 0.0242(7) 0.0320(8) 0.0272(8) 0.0078(6) 0.0046(6) 0.0017(6)
C12 0.0385(13) 0.0320(11) 0.0288(11) 0.0040(9) 0.0020(10) 0.0088(10)
C50 0.0331(12) 0.0293(11) 0.0303(11) 0.0048(9) 0.0044(10) 0.0054(9)
C31 0.0333(12) 0.0321(11) 0.0322(12) 0.0048(9) 0.0035(10) 0.0066(9)

loop_
_atom_type_symbol
_atom_type_description
_atom_type_scat_dispersion_real
_atom_type_scat_dispersion_imag
_atom_type_scat_source
C C 0.0181 0.0091 'International Tables Vol C Tables 4.2.6.8 and 6.1.1.4'
H H 0.0000 0.0000 'International Tables Vol C Tables 4.2.6.8 and 6.1.1.4'
N N 0.0311 0.0180 'International Tables Vol C Tables 4.2.6.8 and 6.1.1.4'
O O 0.0492 0.0322 'International Tables Vol C Tables 4.2.6.8 and 6.1.1.4'

loop_
_exptl_crystal_face_index_h
_exptl_crystal_face_index_k
_exptl_crystal_face_index_l
_exptl_crystal_face_perp_dist
_exptl_oxdiff_crystal_face_indexfrac_h
_exptl_oxdiff_crystal_face_indexfrac_k
_exptl_oxdiff_crystal_face_indexfrac_l
_exptl_oxdiff_crystal_face_x
_exptl_oxdiff_crystal_face_y
_exptl_oxdiff_crystal_face_z
2 9 3 0.0564 1.9973 8.9999 3.0006 -0.4231 0.6745 -0.6814
1 10 -5 0.0596 1.0014 10.0029 -4.9998 -0.8382 0.1176 -0.4631
-1 11 -5 0.0757 -0.9984 11.0037 -5.0015 -0.9774 0.1508 -0.0808
1 -9 8 0.0475 0.9967 -9.0043 8.0011 0.9584 0.1700 0.0086
-3 -6 -5 0.0825 -2.9965 -5.9984 -5.0016 0.1059 -0.6864 0.8120
0 -7 -8 0.0730 0.0047 -6.9986 -7.9989 0.1638 -0.9361 0.2399
1 7 -10 0.0783 1.0042 7.0040 -9.9992 -0.8292 -0.4009 -0.3522
0 -4 12 0.0770 -0.0057 -4.0045 11.9996 0.7390 0.7030 0.0514
-3 3 -9 0.0873 -2.9953 3.0043 -9.0022 -0.6611 -0.5500 0.5774
1 -7 11 0.0492 0.9950 -7.0049 11.0008 0.9394 0.4908 -0.0636
5 2 1 0.1569 4.9986 1.9984 1.0039 0.0812 0.2094 -1.0886
1 -1 -12 0.1003 1.0060 -0.9967 -11.9983 -0.3638 -0.9372 -0.1150
-3 -2 -7 0.0997 -2.9958 -1.9972 -7.0018 -0.2437 -0.6424 0.7089
0 2 -12 0.0724 0.0059 2.0041 -11.9994 -0.6032 -0.7997 0.0053
1 10 3 0.0616 0.9974 10.0004 2.9997 -0.5267 0.7152 -0.5045

loop_
_geom_angle_atom_site_label_1
_geom_angle_atom_site_label_2
_geom_angle_atom_site_label_3
_geom_angle
C8 O3 C11 117.88(16)
C52 O12 C51 117.08(15)
C46 O11 C49 117.97(16)
C33 O8 C32 116.73(15)
C14 O4 C13 116.65(15)
C27 O7 C30 117.71(16)
C23 N2 C21 126.27(16)
C23 N2 C20 137.45(17)
C20 N2 C21 93.26(15)
C4 N1 C1 137.44(17)
C4 N1 C2 126.34(16)
C1 N1 C2 93.43(15)
C42 N3 C39 136.34(17)
C42 N3 C40 127.01(16)
C39 N3 C40 93.00(14)
O2 C4 N1 118.09(18)
O2 C4 C5 122.19(18)
N1 C4 C5 119.65(17)
O11 C46 C47 124.22(18)
O11 C46 C45 115.76(17)
C45 C46 C47 120.02(18)
C10 C9 H9 120.2
C10 C9 C8 119.62(19)
C8 C9 H9 120.2
C9 C10 H10 119.3
C9 C10 C5 121.32(18)
C5 C10 H10 119.3
C25 C24 C23 123.74(18)
C25 C24 C29 118.50(18)
C29 C24 C23 117.70(18)
C10 C5 C4 117.22(17)
C10 C5 C6 118.48(18)
C6 C5 C4 124.15(18)
O3 C8 C9 124.71(18)
O3 C8 C7 115.63(18)
C9 C8 C7 119.66(18)
N1 C1 C3 92.10(15)
O1 C1 N1 132.42(19)
O1 C1 C3 135.47(19)
N2 C21 C32 108.71(16)
N2 C21 C22 87.55(14)
N2 C21 C31 114.22(16)
C32 C21 C22 115.69(17)
C32 C21 C31 113.81(17)
C31 C21 C22 114.08(17)
C8 C7 H7 119.8
C6 C7 C8 120.42(19)
C6 C7 H7 119.8
C24 C25 H25 119.6
C26 C25 C24 120.72(19)
C26 C25 H25 119.6
C43 C44 H44 119.6
C45 C44 H44 119.6
C45 C44 C43 120.81(19)
C44 C43 C42 123.99(18)
C48 C43 C44 118.64(18)
C48 C43 C42 117.21(17)
C46 C47 H47 120.5
C48 C47 C46 118.95(19)
C48 C47 H47 120.5
O7 C27 C28 115.84(17)
O7 C27 C26 123.85(18)
C28 C27 C26 120.30(19)
C27 C28 H28 120.3
C29 C28 C27 119.46(19)
C29 C28 H28 120.3
O6 C23 N2 118.77(18)
O6 C23 C24 122.52(18)
N2 C23 C24 118.69(17)
C43 C48 H48 119.2
C47 C48 C43 121.62(19)
C47 C48 H48 119.2
O10 C42 N3 118.20(17)
O10 C42 C43 121.91(17)
N3 C42 C43 119.84(17)
N1 C2 C13 112.40(16)
N1 C2 C3 87.19(14)
N1 C2 C12 114.06(16)
C13 C2 C3 117.84(17)
C13 C2 C12 109.91(17)
C12 C2 C3 113.91(17)
C5 C6 H6 119.8
C7 C6 C5 120.48(19)
C7 C6 H6 119.8
C46 C45 H45 120.0
C44 C45 C46 119.94(18)
C44 C45 H45 120.0
O4 C13 C2 109.59(16)
O4 C13 H13A 109.8
O4 C13 H13B 109.8
C2 C13 H13A 109.8
C2 C13 H13B 109.8
H13A C13 H13B 108.2
O4 C14 C19 115.68(18)
O4 C14 C15 123.78(19)
C15 C14 C19 120.5(2)
N2 C20 C22 92.12(15)
O5 C20 N2 132.12(19)
O5 C20 C22 135.76(19)
O8 C32 C21 107.84(15)
O8 C32 H32A 110.1
O8 C32 H32B 110.1
C21 C32 H32A 110.1
C21 C32 H32B 110.1
H32A C32 H32B 108.5
C19 C18 H18 119.8
C19 C18 C17 120.5(2)
C17 C18 H18 119.8
C52 C53 H53 120.3
C54 C53 H53 120.3
C54 C53 C52 119.4(2)
O12 C52 C53 124.16(19)
O12 C52 C57 115.70(18)
C57 C52 C53 120.1(2)
C53 C54 H54 119.6
C55 C54 C53 120.9(2)
C55 C54 H54 119.6
C25 C26 C27 119.75(19)
C25 C26 H26 120.1
C27 C26 H26 120.1
O8 C33 C34 115.55(18)
O8 C33 C38 124.21(18)
C34 C33 C38 120.25(19)
N3 C39 C41 92.20(15)
O9 C39 N3 131.92(19)
O9 C39 C41 135.86(19)
C39 C41 H41A 114.2
C39 C41 H41B 114.2
C39 C41 C40 86.71(14)
H41A C41 H41B 111.4
C40 C41 H41A 114.2
C40 C41 H41B 114.2
C37 C36 H36 120.5
C37 C36 C35 119.1(2)
C35 C36 H36 120.5
C52 C57 H57 120.2
C56 C57 C52 119.6(2)
C56 C57 H57 120.2
C1 C3 C2 86.55(15)
C1 C3 H3A 114.2
C1 C3 H3B 114.2
C2 C3 H3A 114.2
C2 C3 H3B 114.2
H3A C3 H3B 111.4
C57 C56 H56 119.6
C55 C56 C57 120.8(2)
C55 C56 H56 119.6
C21 C22 H22A 114.2
C21 C22 H22B 114.2
C20 C22 C21 86.87(15)
C20 C22 H22A 114.2
C20 C22 H22B 114.2
H22A C22 H22B 111.3
C36 C37 H37 119.4
C36 C37 C38 121.2(2)
C38 C37 H37 119.4
O12 C51 H51A 109.6
O12 C51 H51B 109.6
O12 C51 C40 110.08(15)
H51A C51 H51B 108.2
C40 C51 H51A 109.6
C40 C51 H51B 109.6
C14 C19 H19 120.2
C18 C19 C14 119.5(2)
C18 C19 H19 120.2
N3 C40 C41 87.06(13)
N3 C40 C51 113.52(16)
N3 C40 C50 113.85(16)
C51 C40 C41 117.62(16)
C51 C40 C50 109.66(16)
C50 C40 C41 113.68(17)
C33 C34 H34 120.0
C35 C34 C33 119.9(2)
C35 C34 H34 120.0
C24 C29 H29 119.4
C28 C29 C24 121.20(19)
C28 C29 H29 119.4
C15 C16 H16 119.6
C17 C16 H16 119.6
C17 C16 C15 120.7(2)
C14 C15 C16 119.2(2)
C14 C15 H15 120.4
C16 C15 H15 120.4
C33 C38 H38 120.5
C37 C38 C33 118.9(2)
C37 C38 H38 120.5
O3 C11 H11A 109.5
O3 C11 H11B 109.5
O3 C11 H11C 109.5
H11A C11 H11B 109.5
H11A C11 H11C 109.5
H11B C11 H11C 109.5
O11 C49 H49A 109.5
O11 C49 H49B 109.5
O11 C49 H49C 109.5
H49A C49 H49B 109.5
H49A C49 H49C 109.5
H49B C49 H49C 109.5
C54 C55 C56 119.1(2)
C54 C55 H55 120.4
C56 C55 H55 120.4
C36 C35 H35 119.7
C34 C35 C36 120.6(2)
C34 C35 H35 119.7
O7 C30 H30A 109.5
O7 C30 H30B 109.5
O7 C30 H30C 109.5
H30A C30 H30B 109.5
H30A C30 H30C 109.5
H30B C30 H30C 109.5
C18 C17 H17 120.2
C16 C17 C18 119.5(2)
C16 C17 H17 120.2
C2 C12 H12A 109.5
C2 C12 H12B 109.5
C2 C12 H12C 109.5
H12A C12 H12B 109.5
H12A C12 H12C 109.5
H12B C12 H12C 109.5
C40 C50 H50A 109.5
C40 C50 H50B 109.5
C40 C50 H50C 109.5
H50A C50 H50B 109.5
H50A C50 H50C 109.5
H50B C50 H50C 109.5
C21 C31 H31A 109.5
C21 C31 H31B 109.5
C21 C31 H31C 109.5
H31A C31 H31B 109.5
H31A C31 H31C 109.5
H31B C31 H31C 109.5

loop_
_geom_bond_atom_site_label_1
_geom_bond_atom_site_label_2
_geom_bond_distance
O3 C8 1.364(2)
O3 C11 1.426(2)
O6 C23 1.221(2)
O2 C4 1.220(2)
O12 C52 1.378(2)
O12 C51 1.423(2)
O11 C46 1.364(2)
O11 C49 1.428(2)
O8 C32 1.426(2)
O8 C33 1.377(2)
O4 C13 1.425(2)
O4 C14 1.375(2)
O10 C42 1.225(2)
O7 C27 1.371(2)
O7 C30 1.435(2)
N2 C21 1.497(2)
N2 C23 1.399(2)
N2 C20 1.410(2)
N1 C4 1.396(2)
N1 C1 1.405(2)
N1 C2 1.495(2)
N3 C42 1.393(2)
N3 C39 1.407(2)
N3 C40 1.497(2)
C4 C5 1.481(3)
C46 C47 1.398(3)
C46 C45 1.396(3)
C9 H9 0.9500
C9 C10 1.381(3)
C9 C8 1.391(3)
C10 H10 0.9500
C10 C5 1.391(3)
C24 C25 1.396(3)
C24 C23 1.479(3)
C24 C29 1.396(3)
C5 C6 1.402(3)
C8 C7 1.393(3)
C1 C3 1.520(3)
C1 O1 1.199(2)
C21 C32 1.516(3)
C21 C22 1.554(3)
C21 C31 1.517(3)
C7 H7 0.9500
C7 C6 1.375(3)
C25 H25 0.9500
C25 C26 1.379(3)
C44 H44 0.9500
C44 C43 1.395(3)
C44 C45 1.379(3)
C43 C48 1.388(3)
C43 C42 1.486(3)
C47 H47 0.9500
C47 C48 1.385(3)
C27 C28 1.387(3)
C27 C26 1.392(3)
C28 H28 0.9500
C28 C29 1.378(3)
C48 H48 0.9500
C2 C13 1.511(3)
C2 C3 1.560(3)
C2 C12 1.513(3)
C6 H6 0.9500
C45 H45 0.9500
C13 H13A 0.9900
C13 H13B 0.9900
C14 C19 1.390(3)
C14 C15 1.386(3)
C20 C22 1.520(3)
C20 O5 1.203(2)
C32 H32A 0.9900
C32 H32B 0.9900
C18 H18 0.9500
C18 C19 1.384(3)
C18 C17 1.389(3)
C53 H53 0.9500
C53 C52 1.389(3)
C53 C54 1.389(3)
C52 C57 1.388(3)
C54 H54 0.9500
C54 C55 1.383(3)
C26 H26 0.9500
C33 C34 1.390(3)
C33 C38 1.393(3)
C39 C41 1.512(3)
C39 O9 1.205(2)
C41 H41A 0.9900
C41 H41B 0.9900
C41 C40 1.557(3)
C36 H36 0.9500
C36 C37 1.385(3)
C36 C35 1.389(3)
C57 H57 0.9500
C57 C56 1.388(3)
C3 H3A 0.9900
C3 H3B 0.9900
C56 H56 0.9500
C56 C55 1.385(3)
C22 H22A 0.9900
C22 H22B 0.9900
C37 H37 0.9500
C37 C38 1.392(3)
C51 H51A 0.9900
C51 H51B 0.9900
C51 C40 1.512(3)
C19 H19 0.9500
C40 C50 1.523(3)
C34 H34 0.9500
C34 C35 1.384(3)
C29 H29 0.9500
C16 H16 0.9500
C16 C15 1.393(3)
C16 C17 1.381(3)
C15 H15 0.9500
C38 H38 0.9500
C11 H11A 0.9800
C11 H11B 0.9800
C11 H11C 0.9800
C49 H49A 0.9800
C49 H49B 0.9800
C49 H49C 0.9800
C55 H55 0.9500
C35 H35 0.9500
C30 H30A 0.9800
C30 H30B 0.9800
C30 H30C 0.9800
C17 H17 0.9500
C12 H12A 0.9800
C12 H12B 0.9800
C12 H12C 0.9800
C50 H50A 0.9800
C50 H50B 0.9800
C50 H50C 0.9800
C31 H31A 0.9800
C31 H31B 0.9800
C31 H31C 0.9800

loop_
_geom_torsion_atom_site_label_1
_geom_torsion_atom_site_label_2
_geom_torsion_atom_site_label_3
_geom_torsion_atom_site_label_4
_geom_torsion
O3 C8 C7 C6 178.81(18)
O2 C4 C5 C10 -20.9(3)
O2 C4 C5 C6 154.48(19)
O12 C52 C57 C56 177.61(18)
O12 C51 C40 N3 -56.2(2)
O12 C51 C40 C41 43.3(2)
O12 C51 C40 C50 175.21(16)
O11 C46 C47 C48 -178.53(18)
O11 C46 C45 C44 179.59(17)
O8 C33 C34 C35 -179.60(18)
O8 C33 C38 C37 -179.69(19)
O4 C14 C19 C18 -179.38(18)
O4 C14 C15 C16 179.22(19)
O7 C27 C28 C29 179.00(17)
O7 C27 C26 C25 -178.51(18)
N2 C21 C32 O8 -166.45(15)
N2 C21 C22 C20 -3.23(14)
N2 C20 C22 C21 3.43(15)
N1 C4 C5 C10 162.14(17)
N1 C4 C5 C6 -22.4(3)
N1 C1 C3 C2 6.46(15)
N1 C2 C13 O4 -54.6(2)
N1 C2 C3 C1 -6.07(14)
N3 C39 C41 C40 7.72(15)
C4 N1 C1 C3 -167.3(2)
C4 N1 C1 O1 11.5(4)
C4 N1 C2 C13 -70.6(2)
C4 N1 C2 C3 170.34(18)
C4 N1 C2 C12 55.3(3)
C4 C5 C6 C7 -175.00(18)
C46 C47 C48 C43 -1.9(3)
C9 C10 C5 C4 176.16(18)
C9 C10 C5 C6 0.5(3)
C9 C8 C7 C6 -0.6(3)
C10 C9 C8 O3 -177.94(18)
C10 C9 C8 C7 1.4(3)
C10 C5 C6 C7 0.4(3)
C24 C25 C26 C27 -0.1(3)
C8 C9 C10 C5 -1.4(3)
C8 C7 C6 C5 -0.3(3)
C1 N1 C4 O2 156.0(2)
C1 N1 C4 C5 -27.0(3)
C1 N1 C2 C13 125.61(17)
C1 N1 C2 C3 6.57(15)
C1 N1 C2 C12 -108.42(18)
C21 N2 C23 O6 2.1(3)
C21 N2 C23 C24 -178.99(17)
C21 N2 C20 C22 -3.56(15)
C21 N2 C20 O5 176.2(2)
C25 C24 C23 O6 151.0(2)
C25 C24 C23 N2 -27.8(3)
C25 C24 C29 C28 2.5(3)
C44 C43 C48 C47 1.4(3)
C44 C43 C42 O10 155.93(19)
C44 C43 C42 N3 -21.7(3)
C43 C44 C45 C46 -0.3(3)
C47 C46 C45 C44 -0.2(3)
C27 C28 C29 C24 -0.9(3)
C28 C27 C26 C25 1.8(3)
C23 N2 C21 C32 -77.1(2)
C23 N2 C21 C22 166.60(18)
C23 N2 C21 C31 51.2(3)
C23 N2 C20 C22 -163.3(2)
C23 N2 C20 O5 16.5(4)
C23 C24 C25 C26 -179.15(18)
C23 C24 C29 C28 179.85(18)
C48 C43 C42 O10 -19.5(3)
C48 C43 C42 N3 162.95(17)
C42 N3 C39 C41 -166.2(2)
C42 N3 C39 O9 12.2(4)
C42 N3 C40 C41 169.03(18)
C42 N3 C40 C51 -72.0(2)
C42 N3 C40 C50 54.4(2)
C42 C43 C48 C47 176.99(18)
C2 N1 C4 O2 0.3(3)
C2 N1 C4 C5 177.37(17)
C2 N1 C1 C3 -6.74(15)
C2 N1 C1 O1 172.1(2)
C45 C46 C47 C48 1.3(3)
C45 C44 C43 C48 -0.3(3)
C45 C44 C43 C42 -175.58(18)
C13 O4 C14 C19 166.10(17)
C13 O4 C14 C15 -14.0(3)
C13 C2 C3 C1 -119.99(18)
C14 O4 C13 C2 -175.74(15)
C20 N2 C21 C32 119.81(17)
C20 N2 C21 C22 3.49(15)
C20 N2 C21 C31 -111.89(18)
C20 N2 C23 O6 156.7(2)
C20 N2 C23 C24 -24.4(3)
C32 O8 C33 C34 176.61(17)
C32 O8 C33 C38 -3.7(3)
C32 C21 C22 C20 -112.84(18)
C53 C52 C57 C56 -1.9(3)
C53 C54 C55 C56 -1.5(3)
C52 O12 C51 C40 -179.15(15)
C52 C53 C54 C55 -0.4(3)
C52 C57 C56 C55 0.0(3)
C54 C53 C52 O12 -177.37(19)
C54 C53 C52 C57 2.1(3)
C26 C27 C28 C29 -1.3(3)
C33 O8 C32 C21 -175.76(16)
C33 C34 C35 C36 -0.6(3)
C39 N3 C42 O10 152.8(2)
C39 N3 C42 C43 -29.6(3)
C39 N3 C40 C41 7.80(15)
C39 N3 C40 C51 126.74(17)
C39 N3 C40 C50 -106.85(18)
C39 C41 C40 N3 -7.26(14)
C39 C41 C40 C51 -122.35(18)
C39 C41 C40 C50 107.55(17)
C36 C37 C38 C33 -0.7(3)
C57 C56 C55 C54 1.7(3)
C3 C2 C13 O4 44.4(2)
C22 C21 C32 O8 -70.0(2)
C37 C36 C35 C34 -0.1(3)
C51 O12 C52 C53 -7.9(3)
C51 O12 C52 C57 172.56(17)
C19 C14 C15 C16 -0.8(3)
C19 C18 C17 C16 -0.9(3)
C40 N3 C42 O10 0.5(3)
C40 N3 C42 C43 178.18(17)
C40 N3 C39 C41 -8.03(15)
C40 N3 C39 O9 170.3(2)
C34 C33 C38 C37 -0.1(3)
C29 C24 C25 C26 -2.0(3)
C29 C24 C23 O6 -26.1(3)
C29 C24 C23 N2 154.98(18)
C15 C14 C19 C18 0.7(3)
C15 C16 C17 C18 0.7(4)
C38 C33 C34 C35 0.7(3)
C11 O3 C8 C9 -4.9(3)
C11 O3 C8 C7 175.70(18)
C49 O11 C46 C47 -2.2(3)
C49 O11 C46 C45 177.99(17)
C35 C36 C37 C38 0.8(3)
C30 O7 C27 C28 -178.21(18)
C30 O7 C27 C26 2.0(3)
C17 C18 C19 C14 0.2(3)
C17 C16 C15 C14 0.1(3)
O1 C1 C3 C2 -172.3(2)
O5 C20 C22 C21 -176.3(3)
O9 C39 C41 C40 -170.5(2)
C12 C2 C13 O4 177.19(16)
C12 C2 C3 C1 109.07(18)
C31 C21 C32 O8 65.0(2)
C31 C21 C22 C20 112.28(17)
